data_4334673
loop_
_publ_author_name
'Victoria E. Campbell'
'R\'egis Guillot'
'Eric Riviere'
'Pierre-Thomas Brun'
'Wolfgang Wernsdorfer'
'Talal Mallah'

_publ_contact_author_address
;Institut de Chimie Mol\'eculaire et des Mat\'eriaux d?Orsay,
UMR CNRS 8182,
Universit\'e de Paris Sud 11,
91405 Orsay Cedex,
France.
;
_publ_contact_author_email victoria.campbell@u-psud.fr
_publ_contact_author_fax '+33 1 69 15 47 54'
_publ_contact_author_name 'Victoria E. Campbell'
_publ_contact_author_phone '+33 1 69 15 47 56'
_publ_section_title
;
 Subcomponent Self-Assembly of Rare-Earth Single-Molecule Magnets
;
_journal_name_full 'Inorganic Chemistry'
_journal_page_first 5194
_journal_page_last 5200
_journal_paper_doi 10.1021/ic400098c
_journal_volume 52
_journal_year 2013
_chemical_formula_moiety '2(C18 H22 N6 O8 Y), C2 H8 N4 O14 Y, N O3, C H4 O'
_chemical_formula_sum 'C39 H56 N17 O34 Y3'
_chemical_formula_weight 1573.74
_space_group_IT_number 14
_symmetry_cell_setting monoclinic
_symmetry_Int_Tables_number 14
_symmetry_space_group_name_Hall '-P 2ybc'
_symmetry_space_group_name_H-M 'P 1 21/c 1'
_atom_sites_solution_hydrogens geom
_atom_sites_solution_primary direct
_atom_sites_solution_secondary difmap
_audit_creation_method SHELXL-97
_cell_angle_alpha 90.00
_cell_angle_beta 94.444(6)
_cell_angle_gamma 90.00
_cell_formula_units_Z 4
_cell_length_a 8.0457(9)
_cell_length_b 23.211(3)
_cell_length_c 32.381(4)
_cell_measurement_reflns_used 1835
_cell_measurement_temperature 100(1)
_cell_measurement_theta_max 17.18
_cell_measurement_theta_min 2.52
_cell_volume 6028.9(13)
_computing_cell_refinement 'Bruker SAINT'
_computing_data_collection 'Bruker APEX2'
_computing_data_reduction 'Bruker SAINT'
_computing_structure_refinement 'SHELXL-97 (Sheldrick, 1997)'
_computing_structure_solution 'SHELXS-97 (Sheldrick, 1990)'
_diffrn_ambient_temperature 100(1)
_diffrn_measured_fraction_theta_full 0.909
_diffrn_measured_fraction_theta_max 0.887
_diffrn_measurement_device_type 'Bruker APEX-II CCD'
_diffrn_measurement_method '\f and \w scans'
_diffrn_radiation_monochromator graphite
_diffrn_radiation_probe x-ray
_diffrn_radiation_type MoK\a
_diffrn_radiation_wavelength 0.71073
_diffrn_reflns_av_R_equivalents 0.1214
_diffrn_reflns_av_sigmaI/netI 0.1320
_diffrn_reflns_limit_h_max 8
_diffrn_reflns_limit_h_min -8
_diffrn_reflns_limit_k_max 28
_diffrn_reflns_limit_k_min -29
_diffrn_reflns_limit_l_max 40
_diffrn_reflns_limit_l_min -40
_diffrn_reflns_number 72250
_diffrn_reflns_theta_full 25.00
_diffrn_reflns_theta_max 26.48
_diffrn_reflns_theta_min 1.08
_diffrn_source 'fine-focus sealed tube'
_diffrn_source_type 'kappa X8 APEX II Bruker ICMMO'
_exptl_absorpt_coefficient_mu 2.974
_exptl_absorpt_correction_T_max 0.9435
_exptl_absorpt_correction_T_min 0.5768
_exptl_absorpt_correction_type psi-scan
_exptl_absorpt_process_details SADABS
_exptl_crystal_colour colorless
_exptl_crystal_density_diffrn 1.734
_exptl_crystal_F_000 3192
_exptl_crystal_size_max 0.21
_exptl_crystal_size_mid 0.06
_exptl_crystal_size_min 0.02
_refine_diff_density_max 0.881
_refine_diff_density_min -1.634
_refine_diff_density_rms 0.150
_refine_ls_extinction_method none
_refine_ls_goodness_of_fit_ref 1.005
_refine_ls_hydrogen_treatment mixed
_refine_ls_matrix_type full
_refine_ls_number_parameters 836
_refine_ls_number_reflns 11037
_refine_ls_number_restraints 4
_refine_ls_restrained_S_all 1.005
_refine_ls_R_factor_all 0.2249
_refine_ls_R_factor_gt 0.0844
_refine_ls_shift/su_max 0.000
_refine_ls_shift/su_mean 0.000
_refine_ls_structure_factor_coef Fsqd
_refine_ls_weighting_details 'calc w=1/[\s^2^(Fo^2^)+(0.1015P)^2^+2.6152P] where P=(Fo^2^+2Fc^2^)/3'
_refine_ls_weighting_scheme calc
_refine_ls_wR_factor_gt 0.1783
_refine_ls_wR_factor_ref 0.2380
_reflns_number_gt 4763
_reflns_number_total 11037
_reflns_threshold_expression >2sigma(I)
_cod_data_source_file ic400098c_si_033.cif
_cod_data_source_block 1669GuillotICMMO
_cod_original_cell_volume 6028.9(12)
_cod_original_sg_symbol_H-M 'P 21/c'
_cod_database_code 4334673

loop_
_symmetry_equiv_pos_as_xyz
'x, y, z'
'-x, y+1/2, -z+1/2'
'-x, -y, -z'
'x, -y-1/2, z-1/2'

loop_
_atom_site_label
_atom_site_type_symbol
_atom_site_fract_x
_atom_site_fract_y
_atom_site_fract_z
_atom_site_U_iso_or_equiv
_atom_site_adp_type
_atom_site_occupancy
_atom_site_symmetry_multiplicity
_atom_site_calc_flag
_atom_site_refinement_flags
C7 C 0.2780(14) 0.4745(5) 0.4641(4) 0.032(3) Uani 1 1 d .
H7A H 0.3185 0.4816 0.4927 0.038 Uiso 1 1 calc R
H7B H 0.3702 0.4610 0.4491 0.038 Uiso 1 1 calc R
C27 C 0.3101(18) 0.5360(5) 0.1222(4) 0.046(4) Uani 1 1 d .
H27A H 0.2121 0.5208 0.1066 0.055 Uiso 1 1 calc R
H27B H 0.3261 0.5755 0.1134 0.055 Uiso 1 1 calc R
C28 C 0.2855(16) 0.5348(5) 0.1664(4) 0.040(3) Uani 1 1 d .
H28A H 0.3811 0.5515 0.1822 0.048 Uiso 1 1 calc R
H28B H 0.1871 0.5568 0.1720 0.048 Uiso 1 1 calc R
C37 C 0.8245(18) 0.7899(6) 0.1708(5) 0.061(4) Uani 1 1 d D
H37A H 0.9351 0.7759 0.1677 0.092 Uiso 1 1 calc R
H37B H 0.8186 0.8050 0.1983 0.092 Uiso 1 1 calc R
H37C H 0.7983 0.8199 0.1509 0.092 Uiso 1 1 calc R
C38 C 0.795(2) 0.6072(6) 0.1411(5) 0.073(5) Uani 1 1 d D
H38A H 0.8903 0.6273 0.1534 0.109 Uiso 1 1 calc R
H38B H 0.8270 0.5694 0.1329 0.109 Uiso 1 1 calc R
H38C H 0.7123 0.6040 0.1610 0.109 Uiso 1 1 calc R
C39 C 0.821(2) 0.5826(8) 0.0047(5) 0.091(6) Uani 1 1 d .
H39A H 0.7060 0.5715 0.0020 0.137 Uiso 1 1 calc R
H39B H 0.8861 0.5548 -0.0090 0.137 Uiso 1 1 calc R
H39C H 0.8336 0.6198 -0.0076 0.137 Uiso 1 1 calc R
N13 N 0.4843(15) 0.8345(5) 0.0655(4) 0.055(4) Uani 1 1 d .
N14 N 0.3146(17) 0.7014(5) 0.1551(4) 0.051(3) Uani 1 1 d .
N15 N 0.839(2) 0.7417(6) 0.0475(5) 0.070(4) Uani 1 1 d .
N16 N 0.261(2) 0.6492(8) 0.0511(5) 0.087(5) Uani 1 1 d .
N17 N 0.7517(11) 0.6987(4) 0.2637(3) 0.029(2) Uani 1 1 d .
O4 O 0.3270(9) 0.4822(3) 0.3750(2) 0.0260(18) Uani 1 1 d .
O17 O 0.4340(17) 0.7883(5) 0.0502(3) 0.096(5) Uani 1 1 d .
O18 O 0.5512(15) 0.8289(4) 0.1011(4) 0.082(4) Uani 1 1 d .
O19 O 0.4491(11) 0.8788(5) 0.0498(4) 0.076(4) Uani 1 1 d .
O20 O 0.3287(13) 0.7506(4) 0.1371(3) 0.067(3) Uani 1 1 d .
O21 O 0.4344(12) 0.6669(4) 0.1487(3) 0.055(3) Uani 1 1 d .
O22 O 0.2022(13) 0.6904(4) 0.1752(3) 0.060(3) Uani 1 1 d .
O23 O 0.8333(15) 0.7630(6) 0.0844(4) 0.101(5) Uani 1 1 d .
O24 O 0.7147(15) 0.7095(5) 0.0374(3) 0.071(3) Uani 1 1 d .
O25 O 0.9493(16) 0.7524(6) 0.0258(4) 0.109(5) Uani 1 1 d .
O26 O 0.4112(14) 0.6637(4) 0.0528(3) 0.065(3) Uani 1 1 d .
O27 O 0.1651(17) 0.6597(6) 0.0816(4) 0.102(4) Uani 1 1 d .
O28 O 0.2066(15) 0.6141(6) 0.0249(4) 0.100(5) Uani 1 1 d .
O29 O 0.7868(11) 0.6762(4) 0.2301(3) 0.047(2) Uani 1 1 d .
O30 O 0.6603(12) 0.7405(4) 0.2625(3) 0.067(3) Uani 1 1 d .
O31 O 0.8059(10) 0.6785(3) 0.2968(3) 0.037(2) Uani 1 1 d .
O32 O 0.7078(11) 0.7438(4) 0.1641(3) 0.052 Uani 1 1 d D
H32 H 0.6137(17) 0.7549(17) 0.164(4) 0.063 Uiso 1 1 d D
O33 O 0.7272(13) 0.6378(4) 0.1062(3) 0.062 Uani 1 1 d D
H333 H 0.758(13) 0.626(4) 0.0849(7) 0.074 Uiso 1 1 d D
O34 O 0.8784(15) 0.5851(5) 0.0478(4) 0.085(4) Uani 1 1 d .
H340 H 0.9544 0.6086 0.0512 0.127 Uiso 1 1 calc R
C19 C 0.4160(13) 0.2596(5) 0.1275(3) 0.024(3) Uani 1 1 d .
H19 H 0.3889 0.2592 0.1549 0.029 Uiso 1 1 calc R
C20 C 0.4056(13) 0.2091(5) 0.1055(3) 0.023(3) Uani 1 1 d .
H20 H 0.3728 0.1754 0.1181 0.028 Uiso 1 1 calc R
C21 C 0.4432(14) 0.2079(5) 0.0647(4) 0.034(3) Uani 1 1 d .
H21 H 0.4347 0.1741 0.0493 0.041 Uiso 1 1 calc R
C22 C 0.4950(14) 0.2597(5) 0.0474(4) 0.030(3) Uani 1 1 d .
H22 H 0.5209 0.2611 0.0199 0.036 Uiso 1 1 calc R
C23 C 0.5069(13) 0.3082(5) 0.0714(4) 0.027(3) Uani 1 1 d .
C24 C 0.5621(15) 0.3629(5) 0.0550(4) 0.036(3) Uani 1 1 d .
H24 H 0.5920 0.3659 0.0279 0.043 Uiso 1 1 calc R
C25 C 0.6210(17) 0.4613(5) 0.0626(4) 0.041(3) Uani 1 1 d .
H25A H 0.6309 0.4583 0.0330 0.050 Uiso 1 1 calc R
H25B H 0.7285 0.4723 0.0759 0.050 Uiso 1 1 calc R
C26 C 0.4906(17) 0.5056(5) 0.0714(4) 0.045(4) Uani 1 1 d .
H26A H 0.5313 0.5439 0.0655 0.054 Uiso 1 1 calc R
H26B H 0.3900 0.4988 0.0536 0.054 Uiso 1 1 calc R
C29 C 0.2382(15) 0.4699(5) 0.2210(4) 0.035(3) Uani 1 1 d .
H29A H 0.1378 0.4903 0.2270 0.042 Uiso 1 1 calc R
H29B H 0.3314 0.4860 0.2379 0.042 Uiso 1 1 calc R
C30 C 0.2211(14) 0.4082(5) 0.2301(4) 0.031(3) Uani 1 1 d .
H30A H 0.2125 0.4025 0.2595 0.037 Uiso 1 1 calc R
H30B H 0.1215 0.3929 0.2153 0.037 Uiso 1 1 calc R
C31 C 0.4602(13) 0.3507(4) 0.2425(4) 0.024(3) Uani 1 1 d .
H31 H 0.4284 0.3451 0.2692 0.029 Uiso 1 1 calc R
C32 C 0.6188(14) 0.3264(5) 0.2300(3) 0.024(3) Uani 1 1 d .
C33 C 0.7200(14) 0.2924(4) 0.2556(4) 0.026(3) Uani 1 1 d .
H33 H 0.6909 0.2831 0.2820 0.031 Uiso 1 1 calc R
C34 C 0.8685(13) 0.2720(5) 0.2412(4) 0.025(3) Uani 1 1 d .
H34 H 0.9423 0.2500 0.2581 0.030 Uiso 1 1 calc R
C35 C 0.9022(14) 0.2851(5) 0.2020(4) 0.030(3) Uani 1 1 d .
H35 H 0.9993 0.2714 0.1916 0.036 Uiso 1 1 calc R
C36 C 0.7935(14) 0.3186(5) 0.1773(4) 0.026(3) Uani 1 1 d .
H36 H 0.8190 0.3271 0.1505 0.032 Uiso 1 1 calc R
N7 N 0.4636(11) 0.3092(4) 0.1113(3) 0.025(2) Uani 1 1 d .
N8 N 0.5680(12) 0.4066(4) 0.0789(3) 0.030(2) Uani 1 1 d .
N9 N 0.3698(12) 0.3789(4) 0.2169(3) 0.028(2) Uani 1 1 d .
N10 N 0.6526(11) 0.3391(4) 0.1909(3) 0.024(2) Uani 1 1 d .
N11 N 0.7422(13) 0.4690(4) 0.1832(3) 0.029(2) Uani 1 1 d .
N12 N 0.1245(13) 0.3779(4) 0.1099(3) 0.030(2) Uani 1 1 d .
O9 O 0.4537(10) 0.5020(3) 0.1142(3) 0.040(2) Uani 1 1 d .
O10 O 0.2656(9) 0.4758(3) 0.1780(3) 0.032(2) Uani 1 1 d .
O11 O 0.6047(10) 0.4661(3) 0.1997(2) 0.030(2) Uani 1 1 d .
O12 O 0.7494(9) 0.4419(3) 0.1496(2) 0.032(2) Uani 1 1 d .
O13 O 0.2283(10) 0.4125(3) 0.0940(2) 0.031(2) Uani 1 1 d .
O14 O 0.1737(9) 0.3565(3) 0.1443(2) 0.0272(19) Uani 1 1 d .
O15 O 0.8618(10) 0.4967(3) 0.1993(3) 0.039(2) Uani 1 1 d .
O16 O -0.0072(11) 0.3654(3) 0.0911(3) 0.036(2) Uani 1 1 d .
Y2 Y 0.45391(14) 0.40612(5) 0.14769(4) 0.0258(3) Uani 1 1 d .
Y3 Y 0.56988(17) 0.72327(5) 0.09938(4) 0.0428(4) Uani 1 1 d .
C1 C 0.0101(13) 0.6652(5) 0.3867(4) 0.025(3) Uani 1 1 d .
H1 H -0.0448 0.6605 0.3605 0.030 Uiso 1 1 calc R
C2 C 0.0210(13) 0.7203(5) 0.4044(3) 0.023(3) Uani 1 1 d .
H2 H -0.0215 0.7519 0.3894 0.027 Uiso 1 1 calc R
C3 C 0.0936(14) 0.7277(5) 0.4434(4) 0.031(3) Uani 1 1 d .
H3 H 0.0973 0.7639 0.4559 0.037 Uiso 1 1 calc R
C4 C 0.1616(14) 0.6802(5) 0.4640(4) 0.032(3) Uani 1 1 d .
H4 H 0.2122 0.6838 0.4907 0.039 Uiso 1 1 calc R
C5 C 0.1537(13) 0.6275(5) 0.4446(3) 0.021(3) Uani 1 1 d .
C6 C 0.2275(13) 0.5750(5) 0.4641(4) 0.029(3) Uani 1 1 d .
H6 H 0.2871 0.5768 0.4898 0.035 Uiso 1 1 calc R
C8 C 0.1428(15) 0.4311(6) 0.4622(4) 0.043(4) Uani 1 1 d .
H8A H 0.1877 0.3938 0.4709 0.052 Uiso 1 1 calc R
H8B H 0.0591 0.4419 0.4807 0.052 Uiso 1 1 calc R
C9 C -0.0738(16) 0.3901(5) 0.4181(5) 0.047(4) Uani 1 1 d .
H9A H -0.1594 0.4058 0.4344 0.056 Uiso 1 1 calc R
H9B H -0.0424 0.3524 0.4290 0.056 Uiso 1 1 calc R
C10 C -0.1362(16) 0.3855(5) 0.3748(5) 0.045(4) Uani 1 1 d .
H10A H -0.0528 0.3673 0.3591 0.054 Uiso 1 1 calc R
H10B H -0.2357 0.3618 0.3725 0.054 Uiso 1 1 calc R
C11 C -0.2348(15) 0.4404(5) 0.3158(4) 0.040(4) Uani 1 1 d .
H11A H -0.3354 0.4172 0.3124 0.048 Uiso 1 1 calc R
H11B H -0.1518 0.4235 0.2993 0.048 Uiso 1 1 calc R
C12 C -0.2709(13) 0.5009(5) 0.3024(4) 0.036(3) Uani 1 1 d .
H12A H -0.3080 0.5020 0.2732 0.043 Uiso 1 1 calc R
H12B H -0.3577 0.5172 0.3180 0.043 Uiso 1 1 calc R
C13 C -0.0592(14) 0.5637(5) 0.2825(4) 0.030(3) Uani 1 1 d .
H13 H -0.1216 0.5696 0.2575 0.036 Uiso 1 1 calc R
C14 C 0.1086(14) 0.5891(4) 0.2906(3) 0.021(3) Uani 1 1 d .
C15 C 0.1813(15) 0.6209(5) 0.2603(4) 0.030(3) Uani 1 1 d .
H15 H 0.1221 0.6296 0.2353 0.036 Uiso 1 1 calc R
C16 C 0.3460(15) 0.6393(5) 0.2686(4) 0.028(3) Uani 1 1 d .
H16 H 0.3999 0.6591 0.2486 0.034 Uiso 1 1 calc R
C17 C 0.4263(15) 0.6281(5) 0.3060(4) 0.028(3) Uani 1 1 d .
H17 H 0.5355 0.6402 0.3122 0.034 Uiso 1 1 calc R
C18 C 0.3413(14) 0.5979(5) 0.3350(4) 0.026(3) Uani 1 1 d .
H18 H 0.3963 0.5912 0.3609 0.031 Uiso 1 1 calc R
N1 N 0.0762(11) 0.6195(4) 0.4063(3) 0.021(2) Uani 1 1 d .
N2 N 0.2082(11) 0.5277(4) 0.4452(3) 0.027(2) Uani 1 1 d .
N3 N -0.1132(11) 0.5342(4) 0.3103(3) 0.024(2) Uani 1 1 d .
N4 N 0.1867(11) 0.5779(3) 0.3281(3) 0.017(2) Uani 1 1 d .
N5 N 0.2930(15) 0.4503(4) 0.3438(3) 0.035(3) Uani 1 1 d .
N6 N -0.2618(12) 0.5512(4) 0.4181(3) 0.024(2) Uani 1 1 d .
O1 O 0.0684(10) 0.4276(3) 0.4202(3) 0.034(2) Uani 1 1 d .
O2 O -0.1747(9) 0.4423(3) 0.3580(3) 0.034(2) Uani 1 1 d .
O3 O 0.1388(10) 0.4488(3) 0.3298(2) 0.031(2) Uani 1 1 d .
O5 O -0.1499(9) 0.5197(3) 0.4352(2) 0.0269(18) Uani 1 1 d .
O6 O -0.2403(8) 0.5671(3) 0.3816(2) 0.0235(18) Uani 1 1 d .
O7 O 0.4006(10) 0.4231(4) 0.3274(3) 0.051(3) Uani 1 1 d .
O8 O -0.3886(9) 0.5649(3) 0.4351(2) 0.0274(19) Uani 1 1 d .
Y1 Y 0.03532(13) 0.51623(4) 0.37878(3) 0.0209(3) Uani 1 1 d .

loop_
_atom_site_aniso_label
_atom_site_aniso_U_11
_atom_site_aniso_U_22
_atom_site_aniso_U_33
_atom_site_aniso_U_23
_atom_site_aniso_U_13
_atom_site_aniso_U_12
C7 0.031(8) 0.030(7) 0.034(7) 0.011(6) 0.007(6) 0.014(6)
C27 0.079(11) 0.008(6) 0.048(9) 0.000(6) -0.011(8) 0.004(6)
C28 0.045(9) 0.018(7) 0.057(10) 0.004(6) -0.001(7) 0.008(6)
C37 0.072(11) 0.036(9) 0.073(12) 0.017(8) -0.009(9) -0.012(8)
C38 0.106(14) 0.042(10) 0.065(12) 0.004(8) -0.033(10) 0.004(9)
C39 0.133(17) 0.095(15) 0.044(11) -0.009(10) -0.010(11) -0.046(12)
N13 0.052(9) 0.029(7) 0.083(11) 0.015(7) -0.007(7) 0.020(6)
N14 0.074(10) 0.036(8) 0.044(8) -0.011(6) 0.009(7) 0.005(7)
N15 0.096(13) 0.037(8) 0.079(12) 0.009(8) 0.026(10) -0.007(8)
N16 0.073(12) 0.137(16) 0.050(10) -0.050(10) 0.001(9) 0.011(11)
N17 0.022(6) 0.015(5) 0.049(8) 0.006(5) 0.001(5) 0.004(4)
O4 0.029(5) 0.020(4) 0.031(5) 0.004(4) 0.010(4) -0.002(4)
O17 0.167(13) 0.051(8) 0.062(8) -0.012(6) -0.040(8) 0.049(8)
O18 0.113(10) 0.037(6) 0.087(9) 0.013(6) -0.057(8) -0.001(6)
O19 0.037(7) 0.059(7) 0.126(10) 0.053(7) -0.029(6) -0.013(5)
O20 0.100(8) 0.017(5) 0.086(8) 0.011(5) 0.023(7) 0.003(5)
O21 0.072(7) 0.038(6) 0.055(7) 0.004(5) 0.003(5) 0.002(5)
O22 0.082(8) 0.049(7) 0.052(7) -0.005(5) 0.032(6) -0.013(6)
O23 0.110(11) 0.109(11) 0.088(10) -0.034(8) 0.048(8) -0.060(8)
O24 0.092(9) 0.071(9) 0.052(7) 0.006(6) 0.017(6) -0.002(7)
O25 0.109(11) 0.122(12) 0.106(11) 0.015(9) 0.080(9) 0.000(9)
O26 0.075(8) 0.064(7) 0.052(7) 0.000(5) -0.015(6) -0.034(6)
O27 0.118(11) 0.090(10) 0.091(11) -0.004(8) -0.037(9) 0.038(8)
O28 0.081(9) 0.155(13) 0.062(8) -0.052(9) -0.008(7) -0.008(8)
O29 0.072(7) 0.037(6) 0.032(6) -0.003(4) -0.001(5) 0.008(5)
O30 0.079(8) 0.055(7) 0.068(7) 0.023(6) 0.019(6) 0.047(6)
O31 0.032(5) 0.034(5) 0.041(6) 0.013(4) -0.017(4) 0.004(4)
O32 0.057 0.045 0.052 0.001 -0.006 -0.016
O33 0.077 0.039 0.066 0.016 -0.014 0.011
O34 0.086(10) 0.068(9) 0.101(10) 0.006(7) 0.012(7) -0.003(6)
C19 0.018(7) 0.030(7) 0.025(7) 0.010(5) -0.002(5) -0.002(5)
C20 0.023(7) 0.020(6) 0.027(7) -0.003(5) 0.003(5) -0.006(5)
C21 0.030(8) 0.019(7) 0.052(9) -0.015(6) -0.003(6) 0.000(5)
C22 0.029(8) 0.037(8) 0.025(7) 0.003(6) 0.003(5) 0.000(6)
C23 0.022(7) 0.017(6) 0.041(8) -0.004(5) 0.000(6) 0.001(5)
C24 0.051(9) 0.029(7) 0.029(7) -0.001(6) 0.015(6) -0.003(6)
C25 0.063(10) 0.028(7) 0.034(8) 0.008(6) 0.013(7) -0.019(7)
C26 0.069(11) 0.036(8) 0.030(8) 0.012(6) -0.004(7) -0.017(7)
C29 0.032(8) 0.022(7) 0.049(9) -0.011(6) 0.000(6) -0.002(5)
C30 0.024(8) 0.036(7) 0.032(7) -0.005(6) -0.003(6) -0.003(6)
C31 0.023(7) 0.018(6) 0.032(7) -0.016(5) 0.010(6) -0.008(5)
C32 0.023(7) 0.024(6) 0.024(7) -0.007(5) -0.003(5) -0.009(5)
C33 0.037(8) 0.004(5) 0.035(7) 0.005(5) -0.002(6) -0.001(5)
C34 0.021(7) 0.022(6) 0.032(7) -0.002(5) -0.001(5) 0.002(5)
C35 0.014(7) 0.021(7) 0.054(9) -0.007(6) -0.004(6) 0.003(5)
C36 0.025(8) 0.024(7) 0.030(7) -0.008(5) 0.001(6) -0.011(5)
N7 0.031(6) 0.012(5) 0.033(6) -0.002(4) 0.008(5) 0.001(4)
N8 0.040(7) 0.027(6) 0.026(6) -0.002(5) 0.012(5) -0.002(5)
N9 0.032(7) 0.019(5) 0.032(6) -0.010(4) -0.009(5) 0.003(5)
N10 0.023(6) 0.019(5) 0.030(6) -0.004(4) -0.003(5) -0.001(4)
N11 0.034(8) 0.026(6) 0.027(6) 0.004(5) 0.008(5) 0.004(5)
N12 0.030(7) 0.020(6) 0.037(7) 0.002(5) -0.008(5) 0.008(5)
O9 0.055(6) 0.015(5) 0.050(6) 0.001(4) -0.001(5) -0.003(4)
O10 0.032(5) 0.016(4) 0.046(6) -0.004(4) -0.007(4) 0.005(3)
O11 0.032(5) 0.020(5) 0.038(5) -0.015(4) 0.003(4) -0.005(4)
O12 0.046(6) 0.018(4) 0.031(5) 0.001(4) 0.007(4) -0.009(4)
O13 0.038(5) 0.016(4) 0.038(5) 0.002(4) -0.004(4) -0.001(4)
O14 0.031(5) 0.014(4) 0.035(5) 0.001(4) -0.002(4) 0.004(3)
O15 0.027(6) 0.035(5) 0.052(6) -0.009(4) -0.004(4) -0.005(4)
O16 0.037(6) 0.031(5) 0.039(5) -0.004(4) 0.001(4) 0.001(4)
Y2 0.0323(8) 0.0150(6) 0.0298(7) -0.0038(5) 0.0008(5) -0.0013(5)
Y3 0.0544(10) 0.0309(7) 0.0422(9) 0.0022(6) -0.0024(7) -0.0029(6)
C1 0.018(7) 0.023(7) 0.034(7) 0.000(5) -0.001(5) 0.005(5)
C2 0.016(7) 0.024(6) 0.032(7) 0.003(5) 0.018(5) 0.003(5)
C3 0.031(8) 0.020(7) 0.043(8) -0.010(6) 0.007(6) -0.003(5)
C4 0.036(8) 0.044(8) 0.017(7) -0.011(6) 0.001(5) -0.008(6)
C5 0.015(7) 0.037(7) 0.010(6) 0.000(5) 0.004(5) -0.007(5)
C6 0.015(7) 0.041(8) 0.029(7) 0.001(6) -0.006(5) 0.009(6)
C8 0.036(9) 0.043(9) 0.055(10) 0.016(7) 0.027(7) 0.023(7)
C9 0.040(9) 0.019(7) 0.086(12) 0.008(7) 0.030(8) -0.007(6)
C10 0.032(9) 0.011(6) 0.097(13) -0.005(7) 0.031(8) 0.005(5)
C11 0.024(8) 0.024(7) 0.074(11) -0.027(7) 0.015(7) -0.011(6)
C12 0.009(7) 0.055(9) 0.044(8) -0.028(6) 0.004(6) -0.004(6)
C13 0.033(9) 0.034(7) 0.022(7) -0.009(6) -0.003(6) 0.016(6)
C14 0.024(8) 0.010(6) 0.030(7) -0.004(5) 0.005(5) 0.007(5)
C15 0.049(9) 0.016(6) 0.025(7) 0.001(5) -0.003(6) 0.004(6)
C16 0.034(9) 0.024(7) 0.026(7) -0.005(5) 0.004(6) -0.010(6)
C17 0.027(8) 0.020(6) 0.038(8) -0.001(5) 0.005(6) -0.008(5)
C18 0.024(8) 0.023(6) 0.031(7) -0.004(5) 0.003(5) 0.010(5)
N1 0.022(6) 0.014(5) 0.026(6) 0.006(4) 0.006(4) -0.001(4)
N2 0.020(6) 0.020(6) 0.043(6) 0.010(5) 0.016(5) 0.007(4)
N3 0.018(6) 0.031(6) 0.021(6) -0.008(4) -0.003(4) 0.005(4)
N4 0.010(6) 0.018(5) 0.024(5) -0.003(4) -0.001(4) 0.000(4)
N5 0.039(8) 0.033(7) 0.035(7) -0.003(5) 0.017(6) -0.006(5)
N6 0.030(7) 0.015(5) 0.026(6) 0.001(4) 0.004(5) -0.008(4)
O1 0.040(6) 0.009(4) 0.056(6) 0.006(4) 0.016(4) 0.003(4)
O2 0.030(5) 0.026(5) 0.047(6) -0.011(4) 0.012(4) -0.007(4)
O3 0.022(6) 0.031(5) 0.040(5) -0.009(4) 0.010(4) -0.003(4)
O5 0.023(5) 0.022(4) 0.037(5) 0.004(4) 0.009(4) 0.009(4)
O6 0.017(5) 0.017(4) 0.036(5) -0.003(4) 0.001(4) -0.001(3)
O7 0.024(5) 0.066(7) 0.065(7) -0.038(5) 0.011(5) 0.007(4)
O8 0.026(5) 0.028(5) 0.029(5) 0.003(4) 0.009(4) 0.004(4)
Y1 0.0176(7) 0.0169(6) 0.0286(6) -0.0019(5) 0.0052(5) 0.0003(5)

loop_
_atom_type_symbol
_atom_type_description
_atom_type_scat_dispersion_real
_atom_type_scat_dispersion_imag
_atom_type_scat_source
C C 0.0031 0.0016 'International Tables Vol C Tables 4.2.6.8 and 6.1.1.4'
H H 0.0000 0.0000 'International Tables Vol C Tables 4.2.6.8 and 6.1.1.4'
N N 0.0061 0.0033 'International Tables Vol C Tables 4.2.6.8 and 6.1.1.4'
O O 0.0109 0.0061 'International Tables Vol C Tables 4.2.6.8 and 6.1.1.4'
Y Y -2.7960 3.5670 'International Tables Vol C Tables 4.2.6.8 and 6.1.1.4'

loop_
_geom_angle_atom_site_label_1
_geom_angle_atom_site_label_2
_geom_angle_atom_site_label_3
_geom_angle
N2 C7 C8 107.4(9)
O9 C27 C28 109.7(10)
O10 C28 C27 107.5(10)
O19 N13 O17 121.6(14)
O19 N13 O18 124.8(14)
O17 N13 O18 112.8(12)
O19 N13 Y3 176.6(12)
O17 N13 Y3 55.6(7)
O18 N13 Y3 58.4(7)
O22 N14 O21 124.7(13)
O22 N14 O20 122.6(13)
O21 N14 O20 112.7(12)
O22 N14 Y3 174.4(10)
O21 N14 Y3 55.1(7)
O20 N14 Y3 58.0(7)
O25 N15 O24 125.1(17)
O25 N15 O23 122.5(16)
O24 N15 O23 112.4(14)
O25 N15 Y3 176.7(12)
O24 N15 Y3 56.7(8)
O23 N15 Y3 55.8(8)
O28 N16 O26 119.9(14)
O28 N16 O27 116.2(17)
O26 N16 O27 122.2(14)
O30 N17 O31 120.4(11)
O30 N17 O29 118.7(10)
O31 N17 O29 120.8(10)
N5 O4 Y1 94.5(7)
N13 O17 Y3 99.2(8)
N13 O18 Y3 96.1(8)
N14 O20 Y3 95.5(8)
N14 O21 Y3 98.8(8)
N15 O23 Y3 97.6(9)
N15 O24 Y3 97.4(9)
N16 O26 Y3 131.5(10)
C37 O32 Y3 123.2(8)
C38 O33 Y3 132.2(9)
N7 C19 C20 122.7(11)
C19 C20 C21 120.5(10)
C20 C21 C22 117.4(10)
C23 C22 C21 119.1(11)
N7 C23 C22 122.8(10)
N7 C23 C24 115.9(10)
C22 C23 C24 121.3(11)
N8 C24 C23 117.9(11)
N8 C25 C26 107.4(10)
O9 C26 C25 109.8(10)
O10 C29 C30 108.2(9)
N9 C30 C29 107.6(10)
N9 C31 C32 119.4(11)
N10 C32 C33 122.8(11)
N10 C32 C31 114.4(10)
C33 C32 C31 122.8(11)
C32 C33 C34 118.5(11)
C35 C34 C33 118.5(11)
C34 C35 C36 120.3(11)
N10 C36 C35 121.9(11)
C19 N7 C23 117.4(9)
C19 N7 Y2 124.2(7)
C23 N7 Y2 118.2(7)
C24 N8 C25 118.1(10)
C24 N8 Y2 123.1(8)
C25 N8 Y2 118.1(7)
C31 N9 C30 119.8(10)
C31 N9 Y2 123.4(8)
C30 N9 Y2 115.6(7)
C36 N10 C32 118.0(10)
C36 N10 Y2 123.2(8)
C32 N10 Y2 118.8(7)
O15 N11 O12 122.3(10)
O15 N11 O11 121.8(10)
O12 N11 O11 115.9(10)
O15 N11 Y2 177.9(8)
O12 N11 Y2 59.7(6)
O11 N11 Y2 56.2(5)
O16 N12 O14 123.6(10)
O16 N12 O13 120.7(10)
O14 N12 O13 115.5(10)
O16 N12 Y2 174.6(8)
O14 N12 Y2 60.1(6)
O13 N12 Y2 55.4(5)
C27 O9 C26 111.7(9)
C27 O9 Y2 112.8(7)
C26 O9 Y2 118.7(7)
C28 O10 C29 111.9(9)
C28 O10 Y2 116.0(7)
C29 O10 Y2 117.9(6)
N11 O11 Y2 98.2(6)
N11 O12 Y2 94.5(6)
N12 O13 Y2 98.4(6)
N12 O14 Y2 94.5(7)
O13 Y2 O11 140.2(2)
O13 Y2 O10 78.2(3)
O11 Y2 O10 68.9(3)
O13 Y2 N9 115.1(3)
O11 Y2 N9 71.1(3)
O10 Y2 N9 65.7(3)
O13 Y2 N8 70.3(3)
O11 Y2 N8 114.9(3)
O10 Y2 N8 129.5(3)
N9 Y2 N8 164.5(3)
O13 Y2 O9 69.8(3)
O11 Y2 O9 76.9(3)
O10 Y2 O9 66.8(3)
N9 Y2 O9 129.5(3)
N8 Y2 O9 65.8(3)
O13 Y2 O12 130.7(3)
O11 Y2 O12 51.3(3)
O10 Y2 O12 112.5(2)
N9 Y2 O12 112.8(3)
N8 Y2 O12 66.7(3)
O9 Y2 O12 71.5(3)
O13 Y2 O14 51.6(3)
O11 Y2 O14 133.3(3)
O10 Y2 O14 75.1(2)
N9 Y2 O14 67.5(3)
N8 Y2 O14 110.8(3)
O9 Y2 O14 114.8(3)
O12 Y2 O14 172.1(2)
O13 Y2 N7 76.7(3)
O11 Y2 N7 142.6(3)
O10 Y2 N7 143.6(3)
N9 Y2 N7 102.3(3)
N8 Y2 N7 63.9(3)
O9 Y2 N7 126.2(3)
O12 Y2 N7 103.9(3)
O14 Y2 N7 68.6(3)
O13 Y2 N10 146.1(3)
O11 Y2 N10 73.4(3)
O10 Y2 N10 123.8(3)
N9 Y2 N10 63.5(3)
N8 Y2 N10 103.5(3)
O9 Y2 N10 139.7(3)
O12 Y2 N10 68.8(3)
O14 Y2 N10 105.3(3)
N7 Y2 N10 71.1(3)
O13 Y2 N11 141.8(3)
O11 Y2 N11 25.6(2)
O10 Y2 N11 90.5(3)
N9 Y2 N11 92.1(3)
N8 Y2 N11 90.8(3)
O9 Y2 N11 72.2(3)
O12 Y2 N11 25.7(2)
O14 Y2 N11 158.4(3)
N7 Y2 N11 125.2(3)
N10 Y2 N11 69.2(3)
O13 Y2 N12 26.2(3)
O11 Y2 N12 144.0(3)
O10 Y2 N12 75.3(3)
N9 Y2 N12 91.1(3)
N8 Y2 N12 90.7(3)
O9 Y2 N12 92.8(3)
O12 Y2 N12 156.1(3)
O14 Y2 N12 25.5(2)
N7 Y2 N12 70.5(3)
N10 Y2 N12 127.0(3)
N11 Y2 N12 162.7(3)
O32 Y3 O26 152.8(3)
O32 Y3 O33 82.7(3)
O26 Y3 O33 80.0(4)
O32 Y3 O21 73.9(3)
O26 Y3 O21 81.6(3)
O33 Y3 O21 75.3(4)
O32 Y3 O23 74.8(4)
O26 Y3 O23 122.8(4)
O33 Y3 O23 82.3(4)
O21 Y3 O23 143.4(4)
O32 Y3 O17 128.8(4)
O26 Y3 O17 75.3(4)
O33 Y3 O17 143.9(4)
O21 Y3 O17 125.5(4)
O23 Y3 O17 89.3(5)
O32 Y3 O24 123.0(4)
O26 Y3 O24 70.3(4)
O33 Y3 O24 71.2(4)
O21 Y3 O24 139.1(4)
O23 Y3 O24 52.5(4)
O17 Y3 O24 75.8(4)
O32 Y3 O20 80.8(4)
O26 Y3 O20 93.4(4)
O33 Y3 O20 127.6(4)
O21 Y3 O20 52.4(3)
O23 Y3 O20 138.4(4)
O17 Y3 O20 80.3(4)
O24 Y3 O20 153.8(4)
O32 Y3 O18 78.6(3)
O26 Y3 O18 124.8(4)
O33 Y3 O18 150.7(4)
O21 Y3 O18 119.9(4)
O23 Y3 O18 71.2(5)
O17 Y3 O18 50.3(3)
O24 Y3 O18 100.7(4)
O20 Y3 O18 71.3(4)
O32 Y3 N13 104.0(4)
O26 Y3 N13 100.5(4)
O33 Y3 N13 155.0(4)
O21 Y3 N13 129.7(4)
O23 Y3 N13 76.5(4)
O17 Y3 N13 25.2(3)
O24 Y3 N13 85.3(4)
O20 Y3 N13 77.4(3)
O18 Y3 N13 25.5(3)
O32 Y3 N15 99.7(4)
O26 Y3 N15 96.2(4)
O33 Y3 N15 76.0(4)
O21 Y3 N15 151.1(4)
O23 Y3 N15 26.6(4)
O17 Y3 N15 80.9(5)
O24 Y3 N15 26.0(4)
O20 Y3 N15 155.9(3)
O18 Y3 N15 85.1(4)
N13 Y3 N15 79.1(4)
O32 Y3 N14 77.7(3)
O26 Y3 N14 85.4(4)
O33 Y3 N14 101.3(4)
O21 Y3 N14 26.1(3)
O23 Y3 N14 151.6(4)
O17 Y3 N14 102.5(4)
O24 Y3 N14 155.3(4)
O20 Y3 N14 26.5(3)
O18 Y3 N14 96.5(4)
N13 Y3 N14 103.6(4)
N15 Y3 N14 176.5(4)
N1 C1 C2 121.5(11)
C3 C2 C1 120.3(11)
C2 C3 C4 118.2(11)
C5 C4 C3 119.2(11)
N1 C5 C4 122.7(10)
N1 C5 C6 114.8(10)
C4 C5 C6 122.5(10)
N2 C6 C5 118.9(10)
O1 C8 C7 109.1(10)
O1 C9 C10 107.7(11)
O2 C10 C9 110.0(10)
O2 C11 C12 107.2(9)
N3 C12 C11 107.1(9)
N3 C13 C14 117.3(10)
N4 C14 C15 122.9(10)
N4 C14 C13 116.1(10)
C15 C14 C13 120.9(11)
C14 C15 C16 118.1(11)
C17 C16 C15 119.5(11)
C16 C17 C18 118.3(11)
N4 C18 C17 124.2(11)
C1 N1 C5 118.0(10)
C1 N1 Y1 122.9(7)
C5 N1 Y1 118.8(7)
C6 N2 C7 120.1(10)
C6 N2 Y1 123.5(8)
C7 N2 Y1 116.2(7)
C13 N3 C12 120.3(10)
C13 N3 Y1 125.0(8)
C12 N3 Y1 114.3(7)
C18 N4 C14 116.8(9)
C18 N4 Y1 124.9(7)
C14 N4 Y1 118.2(7)
O7 N5 O4 122.1(11)
O7 N5 O3 121.9(10)
O4 N5 O3 116.0(9)
O7 N5 Y1 177.5(9)
O4 N5 Y1 59.5(5)
O3 N5 Y1 56.6(5)
O8 N6 O5 122.7(9)
O8 N6 O6 121.2(9)
O5 N6 O6 116.0(9)
O8 N6 Y1 178.7(7)
O5 N6 Y1 56.3(5)
O6 N6 Y1 59.7(5)
C9 O1 C8 110.4(10)
C9 O1 Y1 115.4(7)
C8 O1 Y1 119.1(7)
C11 O2 C10 112.3(9)
C11 O2 Y1 117.5(7)
C10 O2 Y1 114.1(7)
N5 O3 Y1 97.1(6)
N6 O5 Y1 98.4(6)
N6 O6 Y1 94.7(6)
O3 Y1 O5 140.4(3)
O3 Y1 O1 77.8(3)
O5 Y1 O1 70.5(3)
O3 Y1 O2 68.6(3)
O5 Y1 O2 77.4(3)
O1 Y1 O2 67.0(3)
O3 Y1 N3 71.8(3)
O5 Y1 N3 112.6(3)
O1 Y1 N3 130.9(3)
O2 Y1 N3 66.3(3)
O3 Y1 N2 116.0(3)
O5 Y1 N2 71.5(3)
O1 Y1 N2 65.6(3)
O2 Y1 N2 129.6(3)
N3 Y1 N2 163.4(3)
O3 Y1 O4 52.4(3)
O5 Y1 O4 132.7(2)
O1 Y1 O4 72.4(2)
O2 Y1 O4 113.3(2)
N3 Y1 O4 113.7(3)
N2 Y1 O4 67.0(3)
O3 Y1 O6 132.4(3)
O5 Y1 O6 50.9(2)
O1 Y1 O6 115.5(2)
O2 Y1 O6 75.5(2)
N3 Y1 O6 65.7(3)
N2 Y1 O6 110.7(3)
O4 Y1 O6 170.6(2)
O3 Y1 N4 74.7(3)
O5 Y1 N4 144.0(3)
O1 Y1 N4 141.4(3)
O2 Y1 N4 124.4(3)
N3 Y1 N4 63.3(3)
N2 Y1 N4 103.5(3)
O4 Y1 N4 69.4(2)
O6 Y1 N4 103.0(3)
O3 Y1 N1 142.1(3)
O5 Y1 N1 77.3(3)
O1 Y1 N1 125.8(3)
O2 Y1 N1 144.2(3)
N3 Y1 N1 101.2(3)
N2 Y1 N1 63.4(3)
O4 Y1 N1 102.6(3)
O6 Y1 N1 68.9(2)
N4 Y1 N1 69.3(3)
O3 Y1 N5 26.4(3)
O5 Y1 N5 144.1(3)
O1 Y1 N5 73.7(3)
O2 Y1 N5 91.3(3)
N3 Y1 N5 92.8(3)
N2 Y1 N5 91.5(3)
O4 Y1 N5 26.0(3)
O6 Y1 N5 157.8(3)
N4 Y1 N5 69.6(3)
N1 Y1 N5 123.8(3)
O3 Y1 N6 143.4(3)
O5 Y1 N6 25.3(2)
O1 Y1 N6 93.0(3)
O2 Y1 N6 75.2(2)
N3 Y1 N6 89.4(3)
N2 Y1 N6 90.9(3)
O4 Y1 N6 156.9(3)
O6 Y1 N6 25.6(2)
N4 Y1 N6 125.0(3)
N1 Y1 N6 71.1(3)
N5 Y1 N6 164.1(3)

loop_
_geom_bond_atom_site_label_1
_geom_bond_atom_site_label_2
_geom_bond_distance
C7 N2 1.469(13)
C7 C8 1.481(16)
C27 O9 1.439(14)
C27 C28 1.462(16)
C28 O10 1.432(13)
C37 O32 1.430(15)
C38 O33 1.407(15)
C39 O34 1.436(17)
N13 O19 1.173(13)
N13 O17 1.237(15)
N13 O18 1.241(14)
N13 Y3 2.868(12)
N14 O22 1.183(13)
N14 O21 1.282(13)
N14 O20 1.290(14)
N14 Y3 2.882(14)
N15 O25 1.201(16)
N15 O24 1.268(16)
N15 O23 1.296(17)
N15 Y3 2.871(16)
N16 O28 1.230(16)
N16 O26 1.254(16)
N16 O27 1.320(17)
N17 O30 1.217(11)
N17 O31 1.221(11)
N17 O29 1.258(12)
O4 N5 1.266(11)
O4 Y1 2.488(7)
O17 Y3 2.396(10)
O18 Y3 2.456(10)
O20 Y3 2.455(10)
O21 Y3 2.392(9)
O23 Y3 2.396(11)
O24 Y3 2.419(10)
O26 Y3 2.348(9)
O32 Y3 2.344(9)
O33 Y3 2.355(9)
C19 N7 1.335(13)
C19 C20 1.372(14)
C20 C21 1.376(15)
C21 C22 1.405(15)
C22 C23 1.368(15)
C23 N7 1.365(14)
C23 C24 1.458(15)
C24 N8 1.274(14)
C25 N8 1.453(14)
C25 C26 1.511(17)
C26 O9 1.442(14)
C29 O10 1.433(13)
C29 C30 1.469(15)
C30 N9 1.469(14)
C31 N9 1.245(13)
C31 C32 1.479(15)
C32 N10 1.350(13)
C32 C33 1.367(15)
C33 C34 1.399(15)
C34 C35 1.352(15)
C35 C36 1.377(15)
C36 N10 1.334(13)
N7 Y2 2.542(9)
N8 Y2 2.473(9)
N9 Y2 2.472(10)
N10 Y2 2.566(9)
N11 O15 1.237(11)
N11 O12 1.264(11)
N11 O11 1.267(11)
N11 Y2 2.902(11)
N12 O16 1.216(11)
N12 O14 1.253(11)
N12 O13 1.295(12)
N12 Y2 2.906(11)
O9 Y2 2.477(8)
O10 Y2 2.470(7)
O11 Y2 2.436(7)
O12 Y2 2.514(7)
O13 Y2 2.420(7)
O14 Y2 2.526(7)
C1 N1 1.326(13)
C1 C2 1.402(14)
C2 C3 1.361(15)
C3 C4 1.380(16)
C4 C5 1.375(15)
C5 N1 1.356(13)
C5 C6 1.475(15)
C6 N2 1.261(14)
C8 O1 1.445(15)
C9 O1 1.434(13)
C9 C10 1.458(18)
C10 O2 1.451(13)
C11 O2 1.414(14)
C11 C12 1.493(16)
C12 N3 1.490(14)
C13 N3 1.236(14)
C13 C14 1.478(16)
C14 N4 1.347(13)
C14 C15 1.392(15)
C15 C16 1.398(15)
C16 C17 1.353(15)
C17 C18 1.393(15)
C18 N4 1.330(13)
N1 Y1 2.571(8)
N2 Y1 2.484(10)
N3 Y1 2.473(9)
N4 Y1 2.557(9)
N5 O7 1.224(12)
N5 O3 1.288(12)
N5 Y1 2.879(11)
N6 O8 1.239(11)
N6 O5 1.255(11)
N6 O6 1.261(10)
N6 Y1 2.909(10)
O1 Y1 2.459(7)
O2 Y1 2.465(7)
O3 Y1 2.422(7)
O5 Y1 2.447(7)
O6 Y1 2.520(7)
